data_7224784
loop_
_publ_author_name
'Prieto, Pilar'
'Torres, Iv\'an'
'Carrillo, Jose Ramon'
'Diaz, Angel'
'Mart\'in, Ra\'ul'
'G\'omez, Maria Victoria'
'Stegemann, Linda'
'Strassert, Cristian'
'Orduna, Jesus'
'Buend\'ia, Julia'
'Greciano, Elisa E.'
'Valera, Jorge Santos'
'Matesanz, Emilio'
'Sanchez, Luis'

_publ_section_title
;
 Self-assembly of T-shape 2H-benzo[d][1,2,3]-triazoles. Optical wadeguide
 and photophysical properties
;
_journal_name_full 'RSC Adv.'
_journal_paper_doi 10.1039/C6RA02473D
_journal_year 2016
_chemical_formula_moiety 'C34 H29 N3 O6'
_chemical_formula_sum 'C34 H29 N3 O6'
_chemical_formula_weight 575.60
_chemical_name_systematic
;
 ?
;
_space_group_crystal_system orthorhombic
_space_group_IT_number 60
_space_group_name_Hall '-P 2n 2ab'
_space_group_name_H-M_alt 'P b c n'
_symmetry_space_group_name_Hall '-P 2n 2ab'
_symmetry_space_group_name_H-M 'P b c n'
_atom_sites_solution_hydrogens geom
_atom_sites_solution_primary dual
_audit_creation_date 2016-03-10
_audit_creation_method
;
Olex2 1.2
(compiled 2016.02.19 svn.r3266 for OlexSys, GUI svn.r5155)
;
_audit_update_record
;
2016-03-10 deposited with the CCDC.
2016-04-01 downloaded from the CCDC.
;
_cell_angle_alpha 90
_cell_angle_beta 90
_cell_angle_gamma 90
_cell_formula_units_Z 4
_cell_length_a 14.3185(16)
_cell_length_b 23.454(4)
_cell_length_c 8.7139(11)
_cell_measurement_reflns_used 800
_cell_measurement_temperature 296
_cell_measurement_theta_max 22.7110
_cell_measurement_theta_min 2.9890
_cell_volume 2926.4(7)
_computing_cell_refinement
;
CrysAlisPro, Agilent Technologies,
Version 1.171.37.35 (release 13-08-2014 CrysAlis171 .NET)
(compiled Aug 13 2014,18:06:01)
;
_computing_data_collection
;
CrysAlisPro, Agilent Technologies,
Version 1.171.37.35 (release 13-08-2014 CrysAlis171 .NET)
(compiled Aug 13 2014,18:06:01)
;
_computing_data_reduction
;
CrysAlisPro, Agilent Technologies,
Version 1.171.37.35 (release 13-08-2014 CrysAlis171 .NET)
(compiled Aug 13 2014,18:06:01)
;
_computing_molecular_graphics 'Olex2 (Dolomanov et al., 2009)'
_computing_publication_material 'Olex2 (Dolomanov et al., 2009)'
_computing_structure_refinement 'ShelXL (Sheldrick, 2015)'
_computing_structure_solution 'ShelXD (Sheldrick, 2008)'
_diffrn_ambient_temperature 296
_diffrn_detector 'CCD plate'
_diffrn_detector_area_resol_mean 10.3317
_diffrn_detector_type Atlas
_diffrn_measured_fraction_theta_full 0.972
_diffrn_measured_fraction_theta_max 0.999
_diffrn_measurement_details
;
  1 omega  -21.00   87.00   1.0000   30.0000
omega____ theta____ kappa____ phi______ frames
    -       10.7129   77.0000   90.0000 108

  2 omega  -56.00  -17.00   1.0000   30.0000
omega____ theta____ kappa____ phi______ frames
    -       10.7129  -77.0000 -180.0000 39
;
_diffrn_measurement_device 'four-circle diffractometer'
_diffrn_measurement_device_type 'Xcalibur, Atlas'
_diffrn_measurement_method '\w scans'
_diffrn_orient_matrix_UB_11 0.0286850000
_diffrn_orient_matrix_UB_12 0.0245591000
_diffrn_orient_matrix_UB_13 0.0057068000
_diffrn_orient_matrix_UB_21 0.0403959000
_diffrn_orient_matrix_UB_22 -0.0174214000
_diffrn_orient_matrix_UB_23 -0.0049688000
_diffrn_orient_matrix_UB_31 -0.0004416000
_diffrn_orient_matrix_UB_32 0.0028018000
_diffrn_orient_matrix_UB_33 -0.0810342000
_diffrn_radiation_monochromator graphite
_diffrn_radiation_probe x-ray
_diffrn_radiation_type MoK\a
_diffrn_radiation_wavelength 0.71073
_diffrn_reflns_av_R_equivalents 0.0879
_diffrn_reflns_av_unetI/netI 0.1024
_diffrn_reflns_laue_measured_fraction_full 0.972
_diffrn_reflns_laue_measured_fraction_max 0.999
_diffrn_reflns_limit_h_max 14
_diffrn_reflns_limit_h_min -17
_diffrn_reflns_limit_k_max 26
_diffrn_reflns_limit_k_min -27
_diffrn_reflns_limit_l_max 10
_diffrn_reflns_limit_l_min -7
_diffrn_reflns_number 9639
_diffrn_reflns_point_group_measured_fraction_full 0.972
_diffrn_reflns_point_group_measured_fraction_max 0.999
_diffrn_reflns_theta_full 25.242
_diffrn_reflns_theta_max 25.004
_diffrn_reflns_theta_min 2.845
_diffrn_source 'Enhance (Mo) X-ray Source'
_exptl_absorpt_coefficient_mu 0.091
_exptl_absorpt_correction_T_max 1.00000
_exptl_absorpt_correction_T_min 0.57400
_exptl_absorpt_correction_type multi-scan
_exptl_absorpt_process_details
;
CrysAlisPro, Agilent Technologies,
Version 1.171.37.35 (release 13-08-2014 CrysAlis171 .NET)
(compiled Aug 13 2014,18:06:01)
Empirical absorption correction using spherical harmonics,
 implemented in SCALE3 ABSPACK scaling algorithm.
Empirical absorption correction using spherical harmonics,
 implemented in SCALE3 ABSPACK scaling algorithm.
;
_exptl_crystal_colour 'clear intense yellow'
_exptl_crystal_density_diffrn 1.306
_exptl_crystal_description prism
_exptl_crystal_F_000 1208
_exptl_crystal_size_max 0.44
_exptl_crystal_size_mid 0.1
_exptl_crystal_size_min 0.08
_refine_diff_density_max 0.876
_refine_diff_density_min -0.231
_refine_diff_density_rms 0.051
_refine_ls_extinction_method none
_refine_ls_goodness_of_fit_ref 1.011
_refine_ls_hydrogen_treatment constr
_refine_ls_matrix_type full
_refine_ls_number_parameters 199
_refine_ls_number_reflns 2580
_refine_ls_number_restraints 0
_refine_ls_restrained_S_all 1.011
_refine_ls_R_factor_all 0.1679
_refine_ls_R_factor_gt 0.0711
_refine_ls_shift/su_max 0.000
_refine_ls_shift/su_mean 0.000
_refine_ls_structure_factor_coef Fsqd
_refine_ls_weighting_details 'w=1/[\s^2^(Fo^2^)+(0.0757P)^2^] where P=(Fo^2^+2Fc^2^)/3'
_refine_ls_weighting_scheme calc
_refine_ls_wR_factor_gt 0.1593
_refine_ls_wR_factor_ref 0.2113
_reflns_Friedel_coverage 0.000
_reflns_number_gt 1172
_reflns_number_total 2580
_reflns_threshold_expression 'I > 2\s(I)'
_cod_data_source_file c6ra02473d2.cif
_cod_data_source_block 2cm14
_cod_original_cell_volume 2926.3(7)
_cod_database_code 7224784
_shelxl_version_number 2014-3
_chemical_oxdiff_formula 'C34 H29 N3 O6'
_shelx_space_group_comment
;
The symmetry employed for this shelxl refinement is uniquely defined
by the following loop, which should always be used as a source of
symmetry information in preference to the above space-group names.
They are only intended as comments.
;
_reflns_odcompleteness_completeness 99.82
_reflns_odcompleteness_iscentric 1
_reflns_odcompleteness_theta 26.32
_olex2_refinement_description
;
1. Fixed Uiso
 At 1.2 times of:
  All C(H) groups
 At 1.5 times of:
  All C(H,H,H) groups
2.a Aromatic/amide H refined with riding coordinates:
 C008(H008), C010(H010), C017(H017), C018(H018), C019(H019), C022(H022)
2.b Idealised Me refined as rotating group:
 C014(H01a,H01b,H01c), C015(H01d,H01e,H01f), C025(H02a,H02b,H02c)
;
_olex2_submission_special_instructions 'No special instructions were received'

loop_
_space_group_symop_operation_xyz
'x, y, z'
'-x+1/2, -y+1/2, z+1/2'
'x+1/2, -y+1/2, -z'
'-x, y, -z+1/2'
'-x, -y, -z'
'x-1/2, y-1/2, -z-1/2'
'-x-1/2, y-1/2, z'
'x, -y, z-1/2'

loop_
_atom_site_label
_atom_site_type_symbol
_atom_site_fract_x
_atom_site_fract_y
_atom_site_fract_z
_atom_site_U_iso_or_equiv
_atom_site_adp_type
_atom_site_occupancy
_atom_site_site_symmetry_order
_atom_site_calc_flag
_atom_site_refinement_flags_posn
_atom_site_refinement_flags_adp
_atom_site_refinement_flags_occupancy
O001 O 0.27515(18) 0.87577(11) 0.2637(3) 0.0546(8) Uani 1 1 d . . .
O002 O 0.2253(2) 0.77798(13) 0.1289(3) 0.0603(9) Uani 1 1 d . . .
C003 C 0.2383(2) 0.87689(18) 0.1172(4) 0.0413(10) Uani 1 1 d . . .
C004 C 0.2092(3) 0.82633(18) 0.0474(5) 0.0435(11) Uani 1 1 d . . .
O005 O 0.2647(2) 0.97499(13) 0.1124(3) 0.0655(9) Uani 1 1 d . . .
C006 C 0.2285(3) 0.92837(18) 0.0391(5) 0.0449(11) Uani 1 1 d . . .
C007 C 0.0773(3) 0.88122(18) -0.4456(5) 0.0518(12) Uani 1 1 d . . .
C008 C 0.1674(2) 0.82810(19) -0.0961(5) 0.0489(11) Uani 1 1 d . . .
H008 H 0.1474 0.7945 -0.1426 0.059 Uiso 1 1 calc R . .
C009 C 0.0388(2) 0.88165(19) -0.5965(5) 0.0467(11) Uani 1 1 d . . .
C010 C 0.1866(3) 0.93021(18) -0.1044(5) 0.0483(11) Uani 1 1 d . . .
H010 H 0.1795 0.9648 -0.1555 0.058 Uiso 1 1 calc R . .
C011 C 0.1111(3) 0.88094(18) -0.3205(5) 0.0505(11) Uani 1 1 d . . .
C012 C 0.1554(3) 0.88009(19) -0.1708(4) 0.0446(11) Uani 1 1 d . . .
N013 N 0.0310(2) 0.77574(17) -0.6285(4) 0.0540(10) Uani 1 1 d . . .
C014 C 0.2141(3) 0.72508(19) 0.0491(6) 0.0720(14) Uani 1 1 d . . .
H01A H 0.2526 0.7251 -0.0411 0.108 Uiso 1 1 calc GR . .
H01B H 0.1499 0.7205 0.0200 0.108 Uiso 1 1 calc GR . .
H01C H 0.2324 0.6942 0.1149 0.108 Uiso 1 1 calc GR . .
C015 C 0.2774(3) 1.02566(19) 0.0240(5) 0.0711(14) Uani 1 1 d . . .
H01D H 0.3136 1.0170 -0.0657 0.107 Uiso 1 1 calc GR . .
H01E H 0.3095 1.0537 0.0847 0.107 Uiso 1 1 calc GR . .
H01F H 0.2176 1.0403 -0.0063 0.107 Uiso 1 1 calc GR . .
C016 C 0.0190(2) 0.8301(2) -0.6756(4) 0.0457(11) Uani 1 1 d . . .
C017 C 0.0185(2) 0.9313(2) -0.6754(4) 0.0516(12) Uani 1 1 d . . .
H017 H 0.0300 0.9661 -0.6278 0.062 Uiso 1 1 calc R . .
C018 C 0.0534(3) 0.5978(3) -0.6463(6) 0.0819(17) Uani 1 1 d . . .
H018 H 0.0896 0.5780 -0.5755 0.098 Uiso 1 1 calc R . .
C019 C 0.0543(3) 0.6561(2) -0.6457(6) 0.0730(15) Uani 1 1 d . . .
H019 H 0.0911 0.6758 -0.5756 0.088 Uiso 1 1 calc R . .
C020 C 0.0000 0.6855(3) -0.7500 0.0542(16) Uani 1 2 d S T P
N021 N 0.0000 0.7461(3) -0.7500 0.0564(14) Uani 1 2 d S T P
C022 C 0.0000 0.5680(3) -0.7500 0.078(2) Uani 1 2 d S T P
H022 H 0.0000 0.5283 -0.7500 0.094 Uiso 1 2 calc RS T P
C025 C 0.3744(3) 0.8698(2) 0.2684(6) 0.0796(16) Uani 1 1 d . . .
H02A H 0.4028 0.9007 0.2133 0.119 Uiso 1 1 calc GR . .
H02B H 0.3919 0.8343 0.2218 0.119 Uiso 1 1 calc GR . .
H02C H 0.3951 0.8704 0.3731 0.119 Uiso 1 1 calc GR . .

loop_
_atom_site_aniso_label
_atom_site_aniso_U_11
_atom_site_aniso_U_22
_atom_site_aniso_U_33
_atom_site_aniso_U_23
_atom_site_aniso_U_13
_atom_site_aniso_U_12
O001 0.0581(18) 0.076(2) 0.0299(16) 0.0007(15) -0.0136(14) 0.0002(14)
O002 0.085(2) 0.057(2) 0.0387(18) 0.0058(16) -0.0077(16) -0.0007(16)
C003 0.039(2) 0.064(3) 0.021(2) 0.001(2) -0.0028(18) 0.003(2)
C004 0.044(2) 0.055(3) 0.031(3) 0.005(2) -0.0003(19) 0.001(2)
O005 0.103(2) 0.054(2) 0.0400(19) 0.0013(17) -0.0175(16) -0.0062(17)
C006 0.054(3) 0.052(3) 0.030(3) -0.006(2) -0.003(2) 0.000(2)
C007 0.046(2) 0.074(3) 0.035(3) -0.004(2) -0.001(2) -0.004(2)
C008 0.047(2) 0.069(3) 0.031(2) -0.008(2) -0.005(2) -0.007(2)
C009 0.036(2) 0.075(3) 0.028(2) -0.003(2) -0.0037(18) -0.004(2)
C010 0.056(3) 0.055(3) 0.034(3) -0.002(2) -0.006(2) 0.009(2)
C011 0.046(2) 0.072(3) 0.034(3) -0.001(2) -0.007(2) -0.002(2)
C012 0.042(2) 0.065(3) 0.027(2) 0.001(2) -0.0027(19) 0.006(2)
N013 0.0446(19) 0.083(3) 0.035(2) 0.000(2) -0.0074(17) -0.004(2)
C014 0.097(4) 0.057(3) 0.062(3) -0.002(3) -0.008(3) 0.007(3)
C015 0.095(4) 0.055(3) 0.063(4) -0.002(3) -0.008(3) 0.001(3)
C016 0.032(2) 0.077(3) 0.028(2) 0.002(2) -0.0010(18) -0.003(2)
C017 0.048(3) 0.075(3) 0.032(2) 0.000(2) -0.007(2) -0.003(2)
C018 0.075(3) 0.085(4) 0.086(4) 0.006(4) -0.025(3) 0.013(3)
C019 0.061(3) 0.087(4) 0.071(4) 0.000(3) -0.023(3) 0.004(3)
C020 0.039(3) 0.070(5) 0.053(4) 0.000 0.003(3) 0.000
N021 0.040(3) 0.091(5) 0.039(3) 0.000 -0.007(2) 0.000
C022 0.071(5) 0.078(5) 0.085(6) 0.000 -0.008(5) 0.000
C025 0.054(3) 0.116(4) 0.069(4) 0.010(3) -0.029(3) -0.003(3)

loop_
_atom_type_symbol
_atom_type_description
_atom_type_scat_dispersion_real
_atom_type_scat_dispersion_imag
_atom_type_scat_source
C C 0.0033 0.0016 'International Tables Vol C Tables 4.2.6.8 and 6.1.1.4'
H H 0.0000 0.0000 'International Tables Vol C Tables 4.2.6.8 and 6.1.1.4'
N N 0.0061 0.0033 'International Tables Vol C Tables 4.2.6.8 and 6.1.1.4'
O O 0.0106 0.0060 'International Tables Vol C Tables 4.2.6.8 and 6.1.1.4'

loop_
_geom_angle_atom_site_label_1
_geom_angle_atom_site_label_2
_geom_angle_atom_site_label_3
_geom_angle
_geom_angle_site_symmetry_1
_geom_angle_site_symmetry_3
C003 O001 C025 114.1(3) . .
C004 O002 C014 116.8(3) . .
O001 C003 C004 120.1(4) . .
O001 C003 C006 120.4(4) . .
C006 C003 C004 119.5(4) . .
O002 C004 C003 115.5(4) . .
O002 C004 C008 124.8(4) . .
C008 C004 C003 119.8(4) . .
C006 O005 C015 117.5(3) . .
O005 C006 C003 115.2(4) . .
O005 C006 C010 124.0(4) . .
C010 C006 C003 120.7(4) . .
C011 C007 C009 178.8(4) . .
C004 C008 H008 120.0 . .
C004 C008 C012 120.0(4) . .
C012 C008 H008 120.0 . .
C016 C009 C007 121.2(4) . .
C017 C009 C007 123.0(4) . .
C017 C009 C016 115.7(4) . .
C006 C010 H010 120.3 . .
C012 C010 C006 119.3(4) . .
C012 C010 H010 120.3 . .
C007 C011 C012 178.0(4) . .
C008 C012 C011 119.1(4) . .
C010 C012 C008 120.6(4) . .
C010 C012 C011 120.3(4) . .
N021 N013 C016 102.0(4) . .
O002 C014 H01A 109.5 . .
O002 C014 H01B 109.5 . .
O002 C014 H01C 109.5 . .
H01A C014 H01B 109.5 . .
H01A C014 H01C 109.5 . .
H01B C014 H01C 109.5 . .
O005 C015 H01D 109.5 . .
O005 C015 H01E 109.5 . .
O005 C015 H01F 109.5 . .
H01D C015 H01E 109.5 . .
H01D C015 H01F 109.5 . .
H01E C015 H01F 109.5 . .
N013 C016 C009 129.1(4) . .
N013 C016 C016 109.3(2) . 4_553
C016 C016 C009 121.6(2) 4_553 .
C009 C017 C017 122.6(2) . 4_553
C009 C017 H017 118.7 . .
C017 C017 H017 118.7 4_553 .
C019 C018 H018 119.5 . .
C019 C018 C022 121.1(5) . .
C022 C018 H018 119.5 . .
C018 C019 H019 120.3 . .
C018 C019 C020 119.5(5) . .
C020 C019 H019 120.3 . .
C019 C020 C019 120.0(7) . 4_553
C019 C020 N021 120.0(3) . .
C019 C020 N021 120.0(3) 4_553 .
N013 N021 N013 117.6(6) . 4_553
N013 N021 C020 121.2(3) 4_553 .
N013 N021 C020 121.2(3) . .
C018 C022 C018 118.8(7) . 4_553
C018 C022 H022 120.6 . .
C018 C022 H022 120.6 4_553 .
O001 C025 H02A 109.5 . .
O001 C025 H02B 109.5 . .
O001 C025 H02C 109.5 . .
H02A C025 H02B 109.5 . .
H02A C025 H02C 109.5 . .
H02B C025 H02C 109.5 . .

loop_
_geom_bond_atom_site_label_1
_geom_bond_atom_site_label_2
_geom_bond_distance
_geom_bond_site_symmetry_2
O001 C003 1.381(4) .
O001 C025 1.428(5) .
O002 C004 1.358(4) .
O002 C014 1.431(5) .
C003 C004 1.397(5) .
C003 C006 1.393(5) .
C004 C008 1.387(5) .
O005 C006 1.369(4) .
O005 C015 1.428(5) .
C006 C010 1.388(5) .
C007 C009 1.426(6) .
C007 C011 1.193(5) .
C008 H008 0.9300 .
C008 C012 1.393(5) .
C009 C016 1.421(5) .
C009 C017 1.384(5) .
C010 H010 0.9300 .
C010 C012 1.384(5) .
C011 C012 1.451(5) .
N013 C016 1.350(5) .
N013 N021 1.342(4) .
C014 H01A 0.9600 .
C014 H01B 0.9600 .
C014 H01C 0.9600 .
C015 H01D 0.9600 .
C015 H01E 0.9600 .
C015 H01F 0.9600 .
C016 C016 1.406(7) 4_553
C017 C017 1.404(7) 4_553
C017 H017 0.9300 .
C018 H018 0.9300 .
C018 C019 1.367(6) .
C018 C022 1.376(6) .
C019 H019 0.9300 .
C019 C020 1.381(5) .
C020 C019 1.381(5) 4_553
C020 N021 1.420(7) .
N021 N013 1.342(4) 4_553
C022 C018 1.376(6) 4_553
C022 H022 0.9300 .
C025 H02A 0.9600 .
C025 H02B 0.9600 .
C025 H02C 0.9600 .

loop_
_geom_torsion_atom_site_label_1
_geom_torsion_atom_site_label_2
_geom_torsion_atom_site_label_3
_geom_torsion_atom_site_label_4
_geom_torsion
_geom_torsion_site_symmetry_1
_geom_torsion_site_symmetry_4
O001 C003 C004 O002 -3.9(5) . .
O001 C003 C004 C008 176.4(3) . .
O001 C003 C006 O005 5.3(5) . .
O001 C003 C006 C010 -176.3(3) . .
O002 C004 C008 C012 -179.1(3) . .
C003 C004 C008 C012 0.6(6) . .
C003 C006 C010 C012 -0.8(6) . .
C004 C003 C006 O005 -175.7(3) . .
C004 C003 C006 C010 2.7(6) . .
C004 C008 C012 C010 1.3(5) . .
C004 C008 C012 C011 -179.7(4) . .
O005 C006 C010 C012 177.5(3) . .
C006 C003 C004 O002 177.1(3) . .
C006 C003 C004 C008 -2.6(6) . .
C006 C010 C012 C008 -1.2(6) . .
C006 C010 C012 C011 179.8(4) . .
C007 C009 C016 N013 0.4(6) . .
C007 C009 C016 C016 180.0(4) . 4_553
C007 C009 C017 C017 179.3(4) . 4_553
C014 O002 C004 C003 -167.7(3) . .
C014 O002 C004 C008 12.1(5) . .
C015 O005 C006 C003 165.0(4) . .
C015 O005 C006 C010 -13.3(6) . .
C016 C009 C017 C017 -0.4(7) . 4_553
C016 N013 N021 N013 -0.01(18) . 4_553
C016 N013 N021 C020 179.99(18) . .
C017 C009 C016 N013 -179.9(4) . .
C017 C009 C016 C016 -0.3(6) . 4_553
C018 C019 C020 C019 -0.3(3) . 4_553
C018 C019 C020 N021 179.7(3) . .
C019 C018 C022 C018 -0.3(3) . 4_553
C019 C020 N021 N013 -17.8(3) 4_553 4_553
C019 C020 N021 N013 162.2(3) . 4_553
C019 C020 N021 N013 162.2(3) 4_553 .
C019 C020 N021 N013 -17.8(3) . .
N021 N013 C016 C009 179.7(3) . .
N021 N013 C016 C016 0.0(5) . 4_553
C022 C018 C019 C020 0.5(7) . .
C025 O001 C003 C004 91.6(4) . .
C025 O001 C003 C006 -89.5(4) . .
